data_7135717
loop_
_publ_author_name
'Xu, Jieqiong'
'Zhou, Jie'
'Yang, Wenyan'
'Deng, Shengyong'
'Wei, Peifa'

_publ_section_title
;
 Competitive supramolecular assembly tunes anthracene emission over 165 nm
 <i>via</i> controlled &#x3c0;-overlap.
;
_journal_issue 34
_journal_name_full 'Chemical communications (Cambridge, England)'
_journal_page_first 8743
_journal_page_last 8747
_journal_paper_doi 10.1039/d6cc01407k
_journal_volume 62
_journal_year 2026
_chemical_formula_sum 'C34 H22 B N3 O4'
_chemical_formula_weight 547.35
_space_group_crystal_system triclinic
_space_group_IT_number 2
_space_group_name_Hall '-P 1'
_space_group_name_H-M_alt 'P -1'
_atom_sites_solution_hydrogens geom
_audit_creation_method SHELXL-2025/1
_audit_update_record
;
2026-01-22 deposited with the CCDC.	2026-04-08 downloaded from the CCDC.
;
_cell_angle_alpha 95.9830(11)
_cell_angle_beta 93.9279(12)
_cell_angle_gamma 97.9149(12)
_cell_formula_units_Z 2
_cell_length_a 7.28717(11)
_cell_length_b 9.78487(14)
_cell_length_c 19.0201(2)
_cell_measurement_reflns_used 9500
_cell_measurement_temperature 298(2)
_cell_measurement_theta_max 77.9020
_cell_measurement_theta_min 2.3430
_cell_volume 1331.24(3)
_computing_structure_refinement 'SHELXL-2025/1 (Sheldrick, 2025)'
_computing_structure_solution 'SHELXT 2014/5 (Sheldrick, 2014)'
_diffrn_ambient_temperature 298(2)
_diffrn_measured_fraction_theta_full 0.997
_diffrn_measured_fraction_theta_max 0.948
_diffrn_measurement_device_type 'XtaLAB Synergy R, HyPix'
_diffrn_radiation_type CuK\a
_diffrn_radiation_wavelength 1.54184
_diffrn_reflns_av_R_equivalents 0.0650
_diffrn_reflns_av_unetI/netI 0.0551
_diffrn_reflns_Laue_measured_fraction_full 0.997
_diffrn_reflns_Laue_measured_fraction_max 0.948
_diffrn_reflns_limit_h_max 6
_diffrn_reflns_limit_h_min -8
_diffrn_reflns_limit_k_max 12
_diffrn_reflns_limit_k_min -12
_diffrn_reflns_limit_l_max 23
_diffrn_reflns_limit_l_min -22
_diffrn_reflns_number 16090
_diffrn_reflns_point_group_measured_fraction_full 0.997
_diffrn_reflns_point_group_measured_fraction_max 0.948
_diffrn_reflns_theta_full 67.684
_diffrn_reflns_theta_max 78.174
_diffrn_reflns_theta_min 2.344
_exptl_absorpt_coefficient_mu 0.728
_exptl_absorpt_correction_T_max 1.00000
_exptl_absorpt_correction_T_min 0.45111
_exptl_absorpt_correction_type multi-scan
_exptl_absorpt_process_details
;
CrysAlisPro 1.171.42.93a (Rigaku Oxford Diffraction, 2023)
Empirical absorption correction using spherical harmonics,
implemented in SCALE3 ABSPACK scaling algorithm.
;
_exptl_crystal_density_diffrn 1.366
_exptl_crystal_description block
_exptl_crystal_F_000 568
_exptl_crystal_size_max 0.300
_exptl_crystal_size_mid 0.200
_exptl_crystal_size_min 0.100
_refine_diff_density_max 0.436
_refine_diff_density_min -0.318
_refine_diff_density_rms 0.071
_refine_ls_extinction_coef 0.0029(8)
_refine_ls_extinction_expression Fc^*^=kFc[1+0.001xFc^2^\l^3^/sin(2\q)]^-1/4^
_refine_ls_extinction_method 'SHELXL-2025/1 (Sheldrick 2025)'
_refine_ls_goodness_of_fit_ref 1.055
_refine_ls_hydrogen_treatment constr
_refine_ls_matrix_type full
_refine_ls_number_parameters 382
_refine_ls_number_reflns 5428
_refine_ls_number_restraints 0
_refine_ls_restrained_S_all 1.055
_refine_ls_R_factor_all 0.0628
_refine_ls_R_factor_gt 0.0549
_refine_ls_shift/su_max 0.001
_refine_ls_shift/su_mean 0.000
_refine_ls_structure_factor_coef Fsqd
_refine_ls_weighting_details 'w=1/[\s^2^(Fo^2^)+(0.1137P)^2^+0.1542P] where P=(Fo^2^+2Fc^2^)/3'
_refine_ls_weighting_scheme calc
_refine_ls_wR_factor_gt 0.1624
_refine_ls_wR_factor_ref 0.1692
_reflns_Friedel_coverage 0.000
_reflns_number_gt 4609
_reflns_number_total 5428
_reflns_threshold_expression 'I > 2\s(I)'
_cod_data_source_file d6cc01407k2.cif
_cod_data_source_block 0531-1_auto
_cod_depositor_comments 'Adding full bibliography for 7135715--7135719.cif.'
_cod_database_code 7135717
_shelx_shelxl_version_number 2025/1
_shelx_space_group_comment
;
The symmetry employed for this shelxl refinement is uniquely defined
by the following loop, which should always be used as a source of
symmetry information in preference to the above space-group names.
They are only intended as comments.
;
_shelx_estimated_absorpt_t_min 0.811
_shelx_estimated_absorpt_t_max 0.931

loop_
_space_group_symop_operation_xyz
'x, y, z'
'-x, -y, -z'

loop_
_atom_site_label
_atom_site_type_symbol
_atom_site_fract_x
_atom_site_fract_y
_atom_site_fract_z
_atom_site_U_iso_or_equiv
_atom_site_adp_type
_atom_site_occupancy
_atom_site_site_symmetry_order
_atom_site_calc_flag
_atom_site_refinement_flags_posn
_atom_site_refinement_flags_adp
_atom_site_refinement_flags_occupancy
_atom_site_disorder_assembly
_atom_site_disorder_group
O9 O 0.22144(15) 0.26379(11) 0.02495(5) 0.0284(3) Uani 1 1 d . . . . .
H9 H 0.182754 0.320859 0.052709 0.043 Uiso 1 1 calc R U . . .
O8 O 0.51970(16) 0.35979(13) 0.08717(6) 0.0353(3) Uani 1 1 d . . . . .
H8 H 0.456629 0.406737 0.111091 0.053 Uiso 1 1 calc R U . . .
O12 O 0.97167(16) -0.03526(12) -0.15390(6) 0.0364(3) Uani 1 1 d . . . . .
O11 O 0.71130(18) -0.13258(13) -0.20897(6) 0.0408(3) Uani 1 1 d . . . . .
N37 N 0.42683(17) 0.53507(12) 0.20004(6) 0.0233(3) Uani 1 1 d . . . . .
N10 N 0.80148(18) -0.05253(12) -0.16121(6) 0.0262(3) Uani 1 1 d . . . . .
N29 N -0.01543(18) 1.57205(13) 0.89074(7) 0.0261(3) Uani 1 1 d . . . . .
C26 C 0.19487(19) 1.18299(14) 0.54469(7) 0.0208(3) Uani 1 1 d . . . . .
C19 C 0.26628(19) 0.90847(14) 0.56148(7) 0.0201(3) Uani 1 1 d . . . . .
C14 C 0.23044(19) 0.99904(14) 0.62162(7) 0.0207(3) Uani 1 1 d . . . . .
C21 C 0.22817(19) 1.09193(14) 0.48441(7) 0.0204(3) Uani 1 1 d . . . . .
C40 C 0.36862(19) 0.70514(14) 0.32200(7) 0.0203(3) Uani 1 1 d . . . . .
C35 C 0.30058(19) 0.86597(14) 0.43389(7) 0.0214(3) Uani 1 1 d . . . . .
C32 C 0.08915(19) 1.39332(14) 0.78088(7) 0.0208(3) Uani 1 1 d . . . . .
C20 C 0.26429(19) 0.95614(14) 0.49373(7) 0.0199(3) Uani 1 1 d . . . . .
C4 C 0.7006(2) 0.02755(14) -0.11090(7) 0.0219(3) Uani 1 1 d . . . . .
C27 C 0.1585(2) 1.22491(14) 0.67228(7) 0.0228(3) Uani 1 1 d . . . . .
C41 C 0.3686(2) 0.75504(14) 0.25564(7) 0.0232(3) Uani 1 1 d . . . . .
H41 H 0.348650 0.845609 0.250916 0.028 Uiso 1 1 calc R U . . .
C2 C 0.4157(2) 0.09273(14) -0.07432(7) 0.0217(3) Uani 1 1 d . . . . .
H2 H 0.286728 0.084433 -0.080379 0.026 Uiso 1 1 calc R U . . .
C38 C 0.4287(2) 0.48846(15) 0.26393(8) 0.0248(3) Uani 1 1 d . . . . .
H38 H 0.449329 0.397457 0.266911 0.030 Uiso 1 1 calc R U . . .
C31 C 0.0451(2) 1.52408(15) 0.76914(8) 0.0248(3) Uani 1 1 d . . . . .
H31 H 0.049905 1.553792 0.724336 0.030 Uiso 1 1 calc R U . . .
C36 C 0.3327(2) 0.79178(14) 0.38330(7) 0.0219(3) Uani 1 1 d . . . . .
C28 C 0.1307(2) 1.30026(15) 0.72298(8) 0.0232(3) Uani 1 1 d . . . . .
C42 C 0.3990(2) 0.66646(15) 0.19701(7) 0.0238(3) Uani 1 1 d . . . . .
H42 H 0.400048 0.700589 0.153177 0.029 Uiso 1 1 calc R U . . .
C13 C 0.19508(19) 1.13500(14) 0.61239(7) 0.0207(3) Uani 1 1 d . . . . .
C39 C 0.4016(2) 0.56886(14) 0.32577(7) 0.0229(3) Uani 1 1 d . . . . .
H39 H 0.405293 0.532534 0.369036 0.027 Uiso 1 1 calc R U . . .
C17 C 0.3010(2) 0.72763(15) 0.63714(8) 0.0267(3) Uani 1 1 d . . . . .
H17 H 0.322467 0.637712 0.642695 0.032 Uiso 1 1 calc R U . . .
C22 C 0.2222(2) 1.14054(15) 0.41622(7) 0.0233(3) Uani 1 1 d . . . . .
H22 H 0.241297 1.081691 0.376594 0.028 Uiso 1 1 calc R U . . .
C18 C 0.3011(2) 0.77223(15) 0.57152(8) 0.0233(3) Uani 1 1 d . . . . .
H18 H 0.324243 0.712608 0.532831 0.028 Uiso 1 1 calc R U . . .
C1 C 0.5126(2) 0.18522(13) -0.01848(7) 0.0214(3) Uani 1 1 d . . . . .
C25 C 0.1629(2) 1.32017(15) 0.53436(8) 0.0248(3) Uani 1 1 d . . . . .
H25 H 0.143730 1.381176 0.573129 0.030 Uiso 1 1 calc R U . . .
C23 C 0.1889(2) 1.27190(15) 0.40839(8) 0.0266(3) Uani 1 1 d . . . . .
H23 H 0.185032 1.301877 0.363562 0.032 Uiso 1 1 calc R U . . .
C30 C -0.0057(2) 1.60845(15) 0.82506(8) 0.0274(3) Uani 1 1 d . . . . .
H30 H -0.034663 1.695260 0.816647 0.033 Uiso 1 1 calc R U . . .
C6 C 0.7060(2) 0.19391(14) -0.01034(7) 0.0242(3) Uani 1 1 d . . . . .
H6 H 0.771921 0.254218 0.026727 0.029 Uiso 1 1 calc R U . . .
C5 C 0.8029(2) 0.11578(14) -0.05560(7) 0.0236(3) Uani 1 1 d . . . . .
H5 H 0.931572 0.122102 -0.049223 0.028 Uiso 1 1 calc R U . . .
C15 C 0.2337(2) 0.94897(15) 0.68945(7) 0.0245(3) Uani 1 1 d . . . . .
H15 H 0.211795 1.006758 0.729055 0.029 Uiso 1 1 calc R U . . .
C33 C 0.0871(2) 1.35699(15) 0.84976(8) 0.0250(3) Uani 1 1 d . . . . .
H33 H 0.121131 1.272817 0.860382 0.030 Uiso 1 1 calc R U . . .
C3 C 0.5090(2) 0.01323(14) -0.12079(7) 0.0231(3) Uani 1 1 d . . . . .
H3 H 0.443935 -0.048132 -0.157654 0.028 Uiso 1 1 calc R U . . .
C34 C 0.0332(2) 1.44887(16) 0.90202(8) 0.0274(3) Uani 1 1 d . . . . .
H34 H 0.030738 1.423368 0.947740 0.033 Uiso 1 1 calc R U . . .
C24 C 0.1601(2) 1.36339(15) 0.46836(8) 0.0280(3) Uani 1 1 d . . . . .
H24 H 0.139184 1.453365 0.462630 0.034 Uiso 1 1 calc R U . . .
C16 C 0.2683(2) 0.81788(16) 0.69705(8) 0.0277(3) Uani 1 1 d . . . . .
H16 H 0.270489 0.787157 0.741715 0.033 Uiso 1 1 calc R U . . .
B7 B 0.4092(2) 0.27760(16) 0.03534(8) 0.0229(3) Uani 1 1 d . . . . .

loop_
_atom_site_aniso_label
_atom_site_aniso_U_11
_atom_site_aniso_U_22
_atom_site_aniso_U_33
_atom_site_aniso_U_23
_atom_site_aniso_U_13
_atom_site_aniso_U_12
O9 0.0302(6) 0.0276(6) 0.0258(5) -0.0080(4) 0.0034(4) 0.0063(4)
O8 0.0317(6) 0.0402(7) 0.0296(6) -0.0171(5) 0.0034(5) 0.0058(5)
O12 0.0303(7) 0.0351(6) 0.0417(7) -0.0087(5) 0.0100(5) 0.0039(5)
O11 0.0431(7) 0.0404(7) 0.0340(6) -0.0194(5) -0.0008(5) 0.0085(5)
N37 0.0250(6) 0.0223(6) 0.0203(6) -0.0041(4) 0.0021(5) 0.0005(5)
N10 0.0339(7) 0.0198(6) 0.0247(6) -0.0008(5) 0.0047(5) 0.0044(5)
N29 0.0256(6) 0.0253(6) 0.0246(6) -0.0075(5) 0.0018(5) 0.0012(5)
C26 0.0184(7) 0.0194(7) 0.0223(7) -0.0019(5) 0.0005(5) -0.0010(5)
C19 0.0187(7) 0.0192(7) 0.0199(6) -0.0022(5) 0.0002(5) -0.0018(5)
C14 0.0202(7) 0.0199(7) 0.0191(6) -0.0028(5) -0.0002(5) -0.0024(5)
C21 0.0195(7) 0.0189(7) 0.0206(7) -0.0011(5) 0.0010(5) -0.0021(5)
C40 0.0206(7) 0.0191(7) 0.0186(6) -0.0029(5) 0.0007(5) -0.0013(5)
C35 0.0216(7) 0.0202(7) 0.0204(6) 0.0000(5) 0.0000(5) -0.0012(5)
C32 0.0204(7) 0.0196(7) 0.0198(6) -0.0039(5) 0.0010(5) -0.0007(5)
C20 0.0191(7) 0.0194(7) 0.0186(6) -0.0036(5) 0.0011(5) -0.0017(5)
C4 0.0309(8) 0.0157(6) 0.0194(6) 0.0012(5) 0.0046(5) 0.0037(5)
C27 0.0242(7) 0.0205(7) 0.0214(7) -0.0025(5) 0.0006(5) -0.0006(5)
C41 0.0296(8) 0.0172(7) 0.0216(7) 0.0013(5) 0.0011(5) 0.0006(5)
C2 0.0258(7) 0.0192(6) 0.0193(6) 0.0009(5) 0.0011(5) 0.0019(5)
C38 0.0289(8) 0.0192(7) 0.0244(7) -0.0023(5) -0.0008(6) 0.0018(6)
C31 0.0286(8) 0.0219(7) 0.0233(7) 0.0018(5) 0.0031(5) 0.0014(6)
C36 0.0243(7) 0.0194(7) 0.0201(6) -0.0009(5) 0.0006(5) 0.0001(5)
C28 0.0238(7) 0.0209(7) 0.0232(7) -0.0012(5) 0.0012(5) 0.0002(5)
C42 0.0277(7) 0.0246(7) 0.0174(6) 0.0002(5) 0.0020(5) -0.0008(6)
C13 0.0194(7) 0.0192(7) 0.0207(6) -0.0047(5) 0.0011(5) -0.0013(5)
C39 0.0294(8) 0.0193(7) 0.0186(6) 0.0013(5) 0.0003(5) 0.0001(5)
C17 0.0308(8) 0.0196(7) 0.0280(7) 0.0014(5) -0.0023(6) 0.0011(6)
C22 0.0240(7) 0.0227(7) 0.0211(7) -0.0008(5) 0.0022(5) -0.0020(5)
C18 0.0245(7) 0.0206(7) 0.0227(7) -0.0030(5) 0.0000(5) 0.0009(5)
C1 0.0298(8) 0.0162(6) 0.0172(6) 0.0014(5) 0.0027(5) 0.0004(5)
C25 0.0264(7) 0.0185(7) 0.0277(7) -0.0022(5) 0.0019(6) 0.0012(5)
C23 0.0280(8) 0.0253(7) 0.0256(7) 0.0056(5) 0.0020(6) -0.0011(6)
C30 0.0304(8) 0.0186(7) 0.0322(8) -0.0014(6) 0.0030(6) 0.0032(6)
C6 0.0298(8) 0.0195(7) 0.0202(6) -0.0040(5) 0.0015(5) -0.0017(6)
C5 0.0255(7) 0.0217(7) 0.0225(7) 0.0006(5) 0.0025(5) 0.0004(5)
C15 0.0291(8) 0.0231(7) 0.0182(6) -0.0027(5) 0.0005(5) -0.0023(6)
C33 0.0306(8) 0.0212(7) 0.0225(7) -0.0005(5) 0.0001(6) 0.0040(6)
C3 0.0316(8) 0.0169(6) 0.0186(6) -0.0015(5) -0.0002(5) 0.0000(5)
C34 0.0332(8) 0.0277(8) 0.0201(7) -0.0026(5) 0.0013(6) 0.0041(6)
C24 0.0316(8) 0.0197(7) 0.0324(8) 0.0034(6) 0.0023(6) 0.0024(6)
C16 0.0344(8) 0.0267(8) 0.0194(7) 0.0026(5) -0.0025(6) -0.0025(6)
B7 0.0314(9) 0.0182(7) 0.0187(7) 0.0009(5) 0.0035(6) 0.0021(6)

loop_
_atom_type_symbol
_atom_type_description
_atom_type_scat_dispersion_real
_atom_type_scat_dispersion_imag
_atom_type_scat_source
C C 0.0181 0.0091 'International Tables Vol C Tables 4.2.6.8 and 6.1.1.4'
H H 0.0000 0.0000 'International Tables Vol C Tables 4.2.6.8 and 6.1.1.4'
B B 0.0090 0.0039 'International Tables Vol C Tables 4.2.6.8 and 6.1.1.4'
N N 0.0311 0.0180 'International Tables Vol C Tables 4.2.6.8 and 6.1.1.4'
O O 0.0492 0.0322 'International Tables Vol C Tables 4.2.6.8 and 6.1.1.4'

loop_
_geom_angle_atom_site_label_1
_geom_angle_atom_site_label_2
_geom_angle_atom_site_label_3
_geom_angle
_geom_angle_site_symmetry_1
_geom_angle_site_symmetry_3
_geom_angle_publ_flag
B7 O9 H9 109.5 . . ?
B7 O8 H8 109.5 . . ?
C42 N37 C38 117.34(12) . . ?
O11 N10 O12 122.88(12) . . ?
O11 N10 C4 118.45(13) . . ?
O12 N10 C4 118.67(12) . . ?
C34 N29 C30 117.06(12) . . ?
C13 C26 C25 121.98(12) . . ?
C13 C26 C21 119.53(13) . . ?
C25 C26 C21 118.49(13) . . ?
C20 C19 C18 121.70(12) . . ?
C20 C19 C14 119.42(13) . . ?
C18 C19 C14 118.88(13) . . ?
C13 C14 C15 122.01(12) . . ?
C13 C14 C19 119.51(13) . . ?
C15 C14 C19 118.48(13) . . ?
C20 C21 C22 121.73(12) . . ?
C20 C21 C26 119.43(13) . . ?
C22 C21 C26 118.84(13) . . ?
C39 C40 C41 117.96(12) . . ?
C39 C40 C36 121.70(12) . . ?
C41 C40 C36 120.33(13) . . ?
C36 C35 C20 179.05(14) . . ?
C33 C32 C31 117.86(13) . . ?
C33 C32 C28 121.98(14) . . ?
C31 C32 C28 120.14(13) . . ?
C19 C20 C21 121.10(12) . . ?
C19 C20 C35 119.38(13) . . ?
C21 C20 C35 119.52(12) . . ?
C3 C4 C5 122.65(13) . . ?
C3 C4 N10 118.93(12) . . ?
C5 C4 N10 118.42(13) . . ?
C28 C27 C13 178.94(16) . . ?
C42 C41 C40 118.62(13) . . ?
C42 C41 H41 120.7 . . ?
C40 C41 H41 120.7 . . ?
C3 C2 C1 121.17(14) . . ?
C3 C2 H2 119.4 . . ?
C1 C2 H2 119.4 . . ?
N37 C38 C39 123.45(13) . . ?
N37 C38 H38 118.3 . . ?
C39 C38 H38 118.3 . . ?
C30 C31 C32 118.97(14) . . ?
C30 C31 H31 120.5 . . ?
C32 C31 H31 120.5 . . ?
C35 C36 C40 178.68(16) . . ?
C27 C28 C32 176.54(17) . . ?
N37 C42 C41 123.69(13) . . ?
N37 C42 H42 118.2 . . ?
C41 C42 H42 118.2 . . ?
C14 C13 C26 121.00(12) . . ?
C14 C13 C27 119.46(13) . . ?
C26 C13 C27 119.54(13) . . ?
C38 C39 C40 118.91(13) . . ?
C38 C39 H39 120.5 . . ?
C40 C39 H39 120.5 . . ?
C18 C17 C16 120.36(14) . . ?
C18 C17 H17 119.8 . . ?
C16 C17 H17 119.8 . . ?
C23 C22 C21 120.89(13) . . ?
C23 C22 H22 119.6 . . ?
C21 C22 H22 119.6 . . ?
C17 C18 C19 120.90(13) . . ?
C17 C18 H18 119.5 . . ?
C19 C18 H18 119.5 . . ?
C6 C1 C2 117.96(12) . . ?
C6 C1 B7 119.88(12) . . ?
C2 C1 B7 122.16(13) . . ?
C24 C25 C26 120.95(13) . . ?
C24 C25 H25 119.5 . . ?
C26 C25 H25 119.5 . . ?
C22 C23 C24 120.32(14) . . ?
C22 C23 H23 119.8 . . ?
C24 C23 H23 119.8 . . ?
N29 C30 C31 123.52(14) . . ?
N29 C30 H30 118.2 . . ?
C31 C30 H30 118.2 . . ?
C5 C6 C1 122.24(13) . . ?
C5 C6 H6 118.9 . . ?
C1 C6 H6 118.9 . . ?
C6 C5 C4 117.54(14) . . ?
C6 C5 H5 121.2 . . ?
C4 C5 H5 121.2 . . ?
C16 C15 C14 120.97(13) . . ?
C16 C15 H15 119.5 . . ?
C14 C15 H15 119.5 . . ?
C34 C33 C32 118.56(14) . . ?
C34 C33 H33 120.7 . . ?
C32 C33 H33 120.7 . . ?
C4 C3 C2 118.42(13) . . ?
C4 C3 H3 120.8 . . ?
C2 C3 H3 120.8 . . ?
N29 C34 C33 123.93(14) . . ?
N29 C34 H34 118.0 . . ?
C33 C34 H34 118.0 . . ?
C25 C24 C23 120.47(14) . . ?
C25 C24 H24 119.8 . . ?
C23 C24 H24 119.8 . . ?
C15 C16 C17 120.40(13) . . ?
C15 C16 H16 119.8 . . ?
C17 C16 H16 119.8 . . ?
O8 B7 O9 127.27(13) . . ?
O8 B7 C1 115.65(13) . . ?
O9 B7 C1 117.07(12) . . ?

loop_
_geom_bond_atom_site_label_1
_geom_bond_atom_site_label_2
_geom_bond_distance
_geom_bond_site_symmetry_2
_geom_bond_publ_flag
O9 B7 1.355(2) . ?
O9 H9 0.8200 . ?
O8 B7 1.3472(19) . ?
O8 H8 0.8200 . ?
O12 N10 1.2246(18) . ?
O11 N10 1.2242(17) . ?
N37 C42 1.3353(19) . ?
N37 C38 1.3417(19) . ?
N10 C4 1.4726(17) . ?
N29 C34 1.336(2) . ?
N29 C30 1.338(2) . ?
C26 C13 1.416(2) . ?
C26 C25 1.425(2) . ?
C26 C21 1.4325(18) . ?
C19 C20 1.4153(19) . ?
C19 C18 1.420(2) . ?
C19 C14 1.4336(18) . ?
C14 C13 1.416(2) . ?
C14 C15 1.427(2) . ?
C21 C20 1.416(2) . ?
C21 C22 1.427(2) . ?
C40 C39 1.395(2) . ?
C40 C41 1.4000(19) . ?
C40 C36 1.4295(18) . ?
C35 C36 1.200(2) . ?
C35 C20 1.4283(18) . ?
C32 C33 1.393(2) . ?
C32 C31 1.397(2) . ?
C32 C28 1.4304(18) . ?
C4 C3 1.382(2) . ?
C4 C5 1.3903(19) . ?
C27 C28 1.198(2) . ?
C27 C13 1.4282(18) . ?
C41 C42 1.3889(19) . ?
C41 H41 0.9300 . ?
C2 C3 1.390(2) . ?
C2 C1 1.4023(19) . ?
C2 H2 0.9300 . ?
C38 C39 1.3867(19) . ?
C38 H38 0.9300 . ?
C31 C30 1.380(2) . ?
C31 H31 0.9300 . ?
C42 H42 0.9300 . ?
C39 H39 0.9300 . ?
C17 C18 1.364(2) . ?
C17 C16 1.422(2) . ?
C17 H17 0.9300 . ?
C22 C23 1.362(2) . ?
C22 H22 0.9300 . ?
C18 H18 0.9300 . ?
C1 C6 1.397(2) . ?
C1 B7 1.592(2) . ?
C25 C24 1.366(2) . ?
C25 H25 0.9300 . ?
C23 C24 1.421(2) . ?
C23 H23 0.9300 . ?
C30 H30 0.9300 . ?
C6 C5 1.385(2) . ?
C6 H6 0.9300 . ?
C5 H5 0.9300 . ?
C15 C16 1.361(2) . ?
C15 H15 0.9300 . ?
C33 C34 1.384(2) . ?
C33 H33 0.9300 . ?
C3 H3 0.9300 . ?
C34 H34 0.9300 . ?
C24 H24 0.9300 . ?
C16 H16 0.9300 . ?

loop_
_geom_torsion_atom_site_label_1
_geom_torsion_atom_site_label_2
_geom_torsion_atom_site_label_3
_geom_torsion_atom_site_label_4
_geom_torsion
_geom_torsion_site_symmetry_1
_geom_torsion_site_symmetry_2
_geom_torsion_site_symmetry_3
_geom_torsion_site_symmetry_4
_geom_torsion_publ_flag
C20 C19 C14 C13 -0.5(2) . . . . ?
C18 C19 C14 C13 -179.85(12) . . . . ?
C20 C19 C14 C15 -179.82(12) . . . . ?
C18 C19 C14 C15 0.8(2) . . . . ?
C13 C26 C21 C20 -1.2(2) . . . . ?
C25 C26 C21 C20 178.62(12) . . . . ?
C13 C26 C21 C22 178.22(12) . . . . ?
C25 C26 C21 C22 -2.0(2) . . . . ?
C18 C19 C20 C21 179.57(12) . . . . ?
C14 C19 C20 C21 0.2(2) . . . . ?
C18 C19 C20 C35 -0.8(2) . . . . ?
C14 C19 C20 C35 179.81(12) . . . . ?
C22 C21 C20 C19 -178.78(12) . . . . ?
C26 C21 C20 C19 0.6(2) . . . . ?
C22 C21 C20 C35 1.6(2) . . . . ?
C26 C21 C20 C35 -178.97(12) . . . . ?
O11 N10 C4 C3 -2.2(2) . . . . ?
O12 N10 C4 C3 177.09(13) . . . . ?
O11 N10 C4 C5 178.37(13) . . . . ?
O12 N10 C4 C5 -2.3(2) . . . . ?
C39 C40 C41 C42 0.8(2) . . . . ?
C36 C40 C41 C42 -178.25(13) . . . . ?
C42 N37 C38 C39 0.7(2) . . . . ?
C33 C32 C31 C30 -2.7(2) . . . . ?
C28 C32 C31 C30 176.01(13) . . . . ?
C38 N37 C42 C41 -1.4(2) . . . . ?
C40 C41 C42 N37 0.6(2) . . . . ?
C15 C14 C13 C26 179.21(13) . . . . ?
C19 C14 C13 C26 -0.1(2) . . . . ?
C15 C14 C13 C27 -1.0(2) . . . . ?
C19 C14 C13 C27 179.70(12) . . . . ?
C25 C26 C13 C14 -178.86(12) . . . . ?
C21 C26 C13 C14 0.9(2) . . . . ?
C25 C26 C13 C27 1.3(2) . . . . ?
C21 C26 C13 C27 -178.86(12) . . . . ?
N37 C38 C39 C40 0.7(2) . . . . ?
C41 C40 C39 C38 -1.4(2) . . . . ?
C36 C40 C39 C38 177.64(13) . . . . ?
C20 C21 C22 C23 -179.40(13) . . . . ?
C26 C21 C22 C23 1.2(2) . . . . ?
C16 C17 C18 C19 -0.8(2) . . . . ?
C20 C19 C18 C17 -179.47(13) . . . . ?
C14 C19 C18 C17 -0.1(2) . . . . ?
C3 C2 C1 C6 -0.8(2) . . . . ?
C3 C2 C1 B7 179.88(12) . . . . ?
C13 C26 C25 C24 -178.83(14) . . . . ?
C21 C26 C25 C24 1.4(2) . . . . ?
C21 C22 C23 C24 0.2(2) . . . . ?
C34 N29 C30 C31 2.3(2) . . . . ?
C32 C31 C30 N29 0.0(2) . . . . ?
C2 C1 C6 C5 0.6(2) . . . . ?
B7 C1 C6 C5 179.92(13) . . . . ?
C1 C6 C5 C4 0.6(2) . . . . ?
C3 C4 C5 C6 -1.6(2) . . . . ?
N10 C4 C5 C6 177.73(12) . . . . ?
C13 C14 C15 C16 -179.90(13) . . . . ?
C19 C14 C15 C16 -0.6(2) . . . . ?
C31 C32 C33 C34 3.0(2) . . . . ?
C28 C32 C33 C34 -175.63(13) . . . . ?
C5 C4 C3 C2 1.4(2) . . . . ?
N10 C4 C3 C2 -177.93(12) . . . . ?
C1 C2 C3 C4 -0.2(2) . . . . ?
C30 N29 C34 C33 -1.9(2) . . . . ?
C32 C33 C34 N29 -0.8(2) . . . . ?
C26 C25 C24 C23 0.1(2) . . . . ?
C22 C23 C24 C25 -0.9(2) . . . . ?
C14 C15 C16 C17 -0.4(2) . . . . ?
C18 C17 C16 C15 1.1(2) . . . . ?
C6 C1 B7 O8 -0.5(2) . . . . ?
C2 C1 B7 O8 178.79(13) . . . . ?
C6 C1 B7 O9 -179.55(13) . . . . ?
C2 C1 B7 O9 -0.2(2) . . . . ?
